data_7703885
loop_
_publ_author_name
'Gyton, Matthew R.'
'Leverett, Anthony R.'
'Cole, Marcus L.'
'McKay, Alasdair I.'

_publ_section_title
;
 Bulky bis(aryl)triazenides: just aspiring amidinates? A structural and
 spectroscopic study.
;
_journal_issue 17
_journal_name_full 'Dalton transactions (Cambridge, England : 2003)'
_journal_page_first 5653
_journal_page_last 5661
_journal_paper_doi 10.1039/d0dt00285b
_journal_volume 49
_journal_year 2020
_chemical_formula_moiety 'C36 H58 N3 Na O3'
_chemical_formula_sum 'C36 H58 N3 Na O3'
_chemical_formula_weight 603.84
_chemical_name_systematic '[Na(THF)3(N3Dipp2)]'
_chemical_properties_physical Air-sensitive,Moisture-sensitive,Oxygen-sensitive
_space_group_crystal_system monoclinic
_space_group_IT_number 14
_space_group_name_Hall '-P 2ybc'
_space_group_name_H-M_alt 'P 1 21/c 1'
_atom_sites_solution_hydrogens geom
_atom_sites_solution_primary dual
_audit_creation_date 2019-12-08
_audit_creation_method
;
Olex2 1.2
(compiled 2018.05.29 svn.r3508 for OlexSys, GUI svn.r5506)
;
_audit_update_record
;
2019-12-14 deposited with the CCDC.	2020-03-31 downloaded from the CCDC.
;
_cell_angle_alpha 90
_cell_angle_beta 99.173(16)
_cell_angle_gamma 90
_cell_formula_units_Z 4
_cell_length_a 10.105(3)
_cell_length_b 14.969(5)
_cell_length_c 24.904(7)
_cell_measurement_reflns_used 1668
_cell_measurement_temperature 150
_cell_measurement_theta_max 19.83
_cell_measurement_theta_min 2.45
_cell_volume 3719(2)
_computing_molecular_graphics 'Olex2 (Dolomanov et al., 2009)'
_computing_publication_material 'Olex2 (Dolomanov et al., 2009)'
_computing_structure_refinement 'ShelXL (Sheldrick, 2015)'
_computing_structure_solution 'ShelXT (Sheldrick, 2015)'
_diffrn_ambient_temperature 150.15
_diffrn_measured_fraction_theta_full 0.994
_diffrn_measured_fraction_theta_max 0.994
_diffrn_measurement_device_type 'Bruker APEX-II CCD'
_diffrn_measurement_method '\f and \w scans'
_diffrn_radiation_type MoK\a
_diffrn_radiation_wavelength 0.71073
_diffrn_reflns_av_R_equivalents 0.1513
_diffrn_reflns_av_unetI/netI 0.3154
_diffrn_reflns_Laue_measured_fraction_full 0.994
_diffrn_reflns_Laue_measured_fraction_max 0.994
_diffrn_reflns_limit_h_max 12
_diffrn_reflns_limit_h_min -11
_diffrn_reflns_limit_k_max 17
_diffrn_reflns_limit_k_min -17
_diffrn_reflns_limit_l_max 29
_diffrn_reflns_limit_l_min -28
_diffrn_reflns_number 21509
_diffrn_reflns_point_group_measured_fraction_full 0.994
_diffrn_reflns_point_group_measured_fraction_max 0.994
_diffrn_reflns_theta_full 25.121
_diffrn_reflns_theta_max 25.121
_diffrn_reflns_theta_min 2.483
_diffrn_standards_number 0
_exptl_absorpt_coefficient_mu 0.078
_exptl_absorpt_correction_T_max 0.7461
_exptl_absorpt_correction_T_min 0.5418
_exptl_absorpt_correction_type multi-scan
_exptl_absorpt_process_details
'SADABS-2012/1 (Bruker,2012) was used for absorption correction. wR2(int) was 0.1275 before and 0.0692 after correction. The Ratio of minimum to maximum transmission is 0.7262. The \l/2 correction factor is 0.0015.'
_exptl_crystal_colour 'light yellow'
_exptl_crystal_colour_modifier light
_exptl_crystal_colour_primary yellow
_exptl_crystal_density_diffrn 1.078
_exptl_crystal_description plate
_exptl_crystal_F_000 1320
_exptl_crystal_size_max 0.15
_exptl_crystal_size_mid 0.1
_exptl_crystal_size_min 0.03
_refine_diff_density_max 0.365
_refine_diff_density_min -0.268
_refine_diff_density_rms 0.055
_refine_ls_extinction_method none
_refine_ls_goodness_of_fit_ref 0.892
_refine_ls_hydrogen_treatment constr
_refine_ls_matrix_type full
_refine_ls_number_parameters 415
_refine_ls_number_reflns 6601
_refine_ls_number_restraints 300
_refine_ls_restrained_S_all 0.875
_refine_ls_R_factor_all 0.2305
_refine_ls_R_factor_gt 0.0817
_refine_ls_shift/su_max 0.000
_refine_ls_shift/su_mean 0.000
_refine_ls_structure_factor_coef Fsqd
_refine_ls_weighting_details 'w=1/[\s^2^(Fo^2^)] where P=(Fo^2^+2Fc^2^)/3'
_refine_ls_weighting_scheme calc
_refine_ls_wR_factor_gt 0.1968
_refine_ls_wR_factor_ref 0.2909
_reflns_Friedel_coverage 0.000
_reflns_number_gt 2453
_reflns_number_total 6601
_reflns_threshold_expression 'I > 2\s(I)'
_cod_data_source_file d0dt00285b2.cif
_cod_data_source_block 6(THF)3
_cod_depositor_comments 'Adding full bibliography for 7703878--7703902.cif.'
_cod_original_cell_volume 3719.0(19)
_cod_database_code 7703885
_shelx_shelxl_version_number 2018/3
_shelx_space_group_comment
;
The symmetry employed for this shelxl refinement is uniquely defined
by the following loop, which should always be used as a source of
symmetry information in preference to the above space-group names.
They are only intended as comments.
;
_shelx_estimated_absorpt_t_max 0.998
_shelx_estimated_absorpt_t_min 0.988
_olex2_refinement_description
;
1. Fixed Uiso
 At 1.2 times of:
  All C(H) groups, All C(H,H) groups, All C(H,H,H,H) groups
 At 1.5 times of:
  All C(H,H,H) groups
2. Uiso/Uaniso restraints and constraints
All non-hydrogen atoms have similar U: within 2A with sigma of 0.04 and sigma
for terminal atoms of 0.08
3. Others
 Sof(H29C)=Sof(H29D)=Sof(H32C)=Sof(H32D)=Sof(C30A)=Sof(H30A)=Sof(H30B)=
 Sof(C31A)=Sof(H31C)=Sof(H31D)=1-FVAR(1)
 Sof(H29A)=Sof(H29B)=Sof(H32A)=Sof(H32B)=Sof(C31B)=Sof(H31A)=Sof(H31B)=
 Sof(C30B)=Sof(H30C)=Sof(H30D)=FVAR(1)
4.a Ternary CH refined with riding coordinates:
 C7(H7), C10(H10), C19(H19), C22(H22)
4.b Secondary CH2 refined with riding coordinates:
 C25(H25A,H25B), C26(H26A,H26B), C27(H27A,H27B), C28(H28A,H28B), C29(H29C,
 H29D), C29(H29A,H29B), C32(H32A,H32B), C32(H32C,H32D), C33(H33A,H33B),
 C34(H34A,H34B), C35(H35A,H35B), C36(H36A,H36B), C30A(H30A,H30B), C31B(H31A,
 H31B), C30B(H30C,H30D), C31A(H31C,H31D)
4.c Aromatic/amide H refined with riding coordinates:
 C3(H3), C4(H4), C5(H5), C15(H15), C16(H16), C17(H17)
4.d Idealised Me refined as rotating group:
 C8(H8A,H8B,H8C), C9(H9A,H9B,H9C), C11(H11A,H11B,H11C), C12(H12A,H12B,H12C),
 C20(H20A,H20B,H20C), C21(H21A,H21B,H21C), C23(H23A,H23B,H23C), C24(H24A,H24B,
 H24C)
;
_olex2_submission_special_instructions 'No special instructions were received'

loop_
_space_group_symop_operation_xyz
'x, y, z'
'-x, y+1/2, -z+1/2'
'-x, -y, -z'
'x, -y-1/2, z-1/2'

loop_
_atom_site_label
_atom_site_type_symbol
_atom_site_fract_x
_atom_site_fract_y
_atom_site_fract_z
_atom_site_U_iso_or_equiv
_atom_site_adp_type
_atom_site_occupancy
_atom_site_site_symmetry_order
_atom_site_calc_flag
_atom_site_refinement_flags_posn
_atom_site_refinement_flags_adp
_atom_site_refinement_flags_occupancy
_atom_site_disorder_assembly
_atom_site_disorder_group
Na1 Na 0.92640(17) 0.28760(13) 0.12066(7) 0.0461(6) Uani 1 1 d . U . . .
O1 O 0.8644(4) 0.4356(3) 0.11838(16) 0.0620(11) Uani 1 1 d . U . . .
O2 O 0.7604(3) 0.2111(3) 0.06240(14) 0.0566(11) Uani 1 1 d . U . . .
O3 O 0.8157(3) 0.2400(3) 0.19129(14) 0.0649(12) Uani 1 1 d . U . . .
N1 N 1.1541(4) 0.2657(3) 0.16613(15) 0.0402(11) Uani 1 1 d . U . . .
N2 N 1.2132(4) 0.2781(3) 0.12372(14) 0.0349(10) Uani 1 1 d . U . . .
N3 N 1.1265(3) 0.2991(3) 0.07981(14) 0.0362(10) Uani 1 1 d . U . . .
C1 C 1.2465(4) 0.2312(3) 0.21091(18) 0.0366(12) Uani 1 1 d . U . . .
C2 C 1.2665(4) 0.2812(4) 0.25921(18) 0.0388(13) Uani 1 1 d . U . . .
C3 C 1.3499(4) 0.2449(4) 0.30407(18) 0.0435(14) Uani 1 1 d . U . . .
H3 H 1.364231 0.277072 0.337377 0.052 Uiso 1 1 calc R . . . .
C4 C 1.4116(5) 0.1640(4) 0.30108(19) 0.0477(15) Uani 1 1 d . U . . .
H4 H 1.470831 0.141780 0.331622 0.057 Uiso 1 1 calc R . . . .
C5 C 1.3876(5) 0.1147(4) 0.25377(19) 0.0445(14) Uani 1 1 d . U . . .
H5 H 1.428800 0.057865 0.252570 0.053 Uiso 1 1 calc R . . . .
C6 C 1.3042(4) 0.1464(4) 0.20753(18) 0.0404(13) Uani 1 1 d . U . . .
C7 C 1.2080(5) 0.3730(4) 0.26112(19) 0.0454(14) Uani 1 1 d . U . . .
H7 H 1.124740 0.374925 0.233419 0.054 Uiso 1 1 calc R . . . .
C8 C 1.1685(6) 0.3986(4) 0.3157(2) 0.0670(18) Uani 1 1 d . U . . .
H8A H 1.101965 0.355987 0.324946 0.101 Uiso 1 1 calc GR . . . .
H8B H 1.130132 0.458823 0.313300 0.101 Uiso 1 1 calc GR . . . .
H8C H 1.248015 0.397254 0.343945 0.101 Uiso 1 1 calc GR . . . .
C9 C 1.3037(5) 0.4421(4) 0.2446(2) 0.0632(17) Uani 1 1 d . U . . .
H9A H 1.386213 0.442788 0.271313 0.095 Uiso 1 1 calc GR . . . .
H9B H 1.261590 0.501191 0.243130 0.095 Uiso 1 1 calc GR . . . .
H9C H 1.325254 0.426917 0.208701 0.095 Uiso 1 1 calc GR . . . .
C10 C 1.2701(5) 0.0871(4) 0.15703(19) 0.0474(14) Uani 1 1 d . U . . .
H10 H 1.264782 0.127660 0.124850 0.057 Uiso 1 1 calc R . . . .
C11 C 1.1332(6) 0.0475(5) 0.1551(3) 0.094(2) Uani 1 1 d . U . . .
H11A H 1.108729 0.014228 0.121045 0.142 Uiso 1 1 calc GR . . . .
H11B H 1.067934 0.095411 0.156893 0.142 Uiso 1 1 calc GR . . . .
H11C H 1.133324 0.006983 0.185987 0.142 Uiso 1 1 calc GR . . . .
C12 C 1.3694(6) 0.0177(5) 0.1500(3) 0.087(2) Uani 1 1 d . U . . .
H12A H 1.373210 -0.026442 0.179249 0.130 Uiso 1 1 calc GR . . . .
H12B H 1.457757 0.045296 0.151205 0.130 Uiso 1 1 calc GR . . . .
H12C H 1.343201 -0.011908 0.114789 0.130 Uiso 1 1 calc GR . . . .
C13 C 1.1950(4) 0.3154(3) 0.03496(17) 0.0331(12) Uani 1 1 d . U . . .
C14 C 1.1624(4) 0.2620(3) -0.01105(18) 0.0368(12) Uani 1 1 d . U . . .
C15 C 1.2288(4) 0.2763(3) -0.05483(18) 0.0402(13) Uani 1 1 d . U . . .
H15 H 1.207685 0.239760 -0.086216 0.048 Uiso 1 1 calc R . . . .
C16 C 1.3242(5) 0.3418(4) -0.05420(19) 0.0448(14) Uani 1 1 d . U . . .
H16 H 1.370210 0.349376 -0.084309 0.054 Uiso 1 1 calc R . . . .
C17 C 1.3524(4) 0.3966(4) -0.00905(19) 0.0402(13) Uani 1 1 d . U . . .
H17 H 1.417515 0.442479 -0.008598 0.048 Uiso 1 1 calc R . . . .
C18 C 1.2874(4) 0.3858(3) 0.03550(17) 0.0309(11) Uani 1 1 d . U . . .
C19 C 1.0616(5) 0.1867(4) -0.01346(19) 0.0465(14) Uani 1 1 d . U . . .
H19 H 1.024739 0.186991 0.021488 0.056 Uiso 1 1 calc R . . . .
C20 C 0.9436(5) 0.1999(5) -0.0600(2) 0.080(2) Uani 1 1 d . U . . .
H20A H 0.898241 0.256350 -0.054795 0.120 Uiso 1 1 calc GR . . . .
H20B H 0.880240 0.150347 -0.060185 0.120 Uiso 1 1 calc GR . . . .
H20C H 0.977289 0.201456 -0.094825 0.120 Uiso 1 1 calc GR . . . .
C21 C 1.1293(7) 0.0975(4) -0.0180(3) 0.082(2) Uani 1 1 d . U . . .
H21A H 1.165864 0.095135 -0.052136 0.124 Uiso 1 1 calc GR . . . .
H21B H 1.063753 0.049343 -0.017527 0.124 Uiso 1 1 calc GR . . . .
H21C H 1.202199 0.090090 0.012731 0.124 Uiso 1 1 calc GR . . . .
C22 C 1.3153(4) 0.4519(3) 0.08241(18) 0.0381(13) Uani 1 1 d . U . . .
H22 H 1.249730 0.439777 0.107629 0.046 Uiso 1 1 calc R . . . .
C23 C 1.2960(5) 0.5488(3) 0.0633(2) 0.0504(14) Uani 1 1 d . U . . .
H23A H 1.360700 0.563121 0.039143 0.076 Uiso 1 1 calc GR . . . .
H23B H 1.310017 0.588748 0.094855 0.076 Uiso 1 1 calc GR . . . .
H23C H 1.204726 0.556671 0.043562 0.076 Uiso 1 1 calc GR . . . .
C24 C 1.4569(4) 0.4365(4) 0.11429(19) 0.0528(15) Uani 1 1 d . U . . .
H24A H 1.463872 0.375293 0.128397 0.079 Uiso 1 1 calc GR . . . .
H24B H 1.473597 0.478786 0.144666 0.079 Uiso 1 1 calc GR . . . .
H24C H 1.523281 0.445653 0.090116 0.079 Uiso 1 1 calc GR . . . .
C25 C 0.8199(6) 0.4836(5) 0.1614(3) 0.0757(19) Uani 1 1 d . U . . .
H25A H 0.810403 0.442497 0.191719 0.091 Uiso 1 1 calc R . . . .
H25B H 0.731545 0.511154 0.148473 0.091 Uiso 1 1 calc R . . . .
C26 C 0.9192(5) 0.5534(4) 0.1803(2) 0.0655(18) Uani 1 1 d . U . . .
H26A H 0.968291 0.538658 0.216866 0.079 Uiso 1 1 calc R . . . .
H26B H 0.874682 0.611994 0.182055 0.079 Uiso 1 1 calc R . . . .
C27 C 1.0138(5) 0.5555(4) 0.1390(2) 0.0595(16) Uani 1 1 d . U . . .
H27A H 1.024626 0.617156 0.125912 0.071 Uiso 1 1 calc R . . . .
H27B H 1.102959 0.531622 0.154649 0.071 Uiso 1 1 calc R . . . .
C28 C 0.9472(5) 0.4972(4) 0.0939(2) 0.0542(15) Uani 1 1 d . U . . .
H28A H 0.891765 0.533464 0.065543 0.065 Uiso 1 1 calc R . . . .
H28B H 1.014996 0.464370 0.076931 0.065 Uiso 1 1 calc R . . . .
C29 C 0.7506(6) 0.1171(4) 0.0670(3) 0.0746(19) Uani 1 1 d . U . . .
H29C H 0.808253 0.089219 0.043003 0.089 Uiso 0.29(2) 1 calc R . P A 2
H29D H 0.787051 0.099865 0.104832 0.089 Uiso 0.29(2) 1 calc R . P A 2
H29A H 0.754333 0.099558 0.105518 0.089 Uiso 0.71(2) 1 calc R . P A 1
H29B H 0.825316 0.087493 0.052595 0.089 Uiso 0.71(2) 1 calc R . P A 1
C32 C 0.6419(6) 0.2437(5) 0.0300(3) 0.0735(19) Uani 1 1 d . U . . .
H32A H 0.653991 0.249316 -0.008542 0.088 Uiso 0.71(2) 1 calc R . P A 1
H32B H 0.616616 0.302745 0.043182 0.088 Uiso 0.71(2) 1 calc R . P A 1
H32C H 0.664328 0.287064 0.002778 0.088 Uiso 0.29(2) 1 calc R . P A 2
H32D H 0.583898 0.273717 0.052988 0.088 Uiso 0.29(2) 1 calc R . P A 2
C33 C 0.6741(5) 0.2465(5) 0.1895(2) 0.076(2) Uani 1 1 d . U . . .
H33A H 0.633225 0.186229 0.187652 0.092 Uiso 1 1 calc R . . . .
H33B H 0.633059 0.280880 0.157093 0.092 Uiso 1 1 calc R . . . .
C34 C 0.6530(6) 0.2923(5) 0.2394(2) 0.080(2) Uani 1 1 d . U . . .
H34A H 0.568285 0.273260 0.251157 0.096 Uiso 1 1 calc R . . . .
H34B H 0.652337 0.358010 0.234787 0.096 Uiso 1 1 calc R . . . .
C35 C 0.7713(7) 0.2625(7) 0.2783(3) 0.111(3) Uani 1 1 d . U . . .
H35A H 0.809075 0.312871 0.301599 0.133 Uiso 1 1 calc R . . . .
H35B H 0.745815 0.214327 0.301937 0.133 Uiso 1 1 calc R . . . .
C36 C 0.8697(7) 0.2296(7) 0.2455(3) 0.120(3) Uani 1 1 d . U . . .
H36A H 0.954190 0.263827 0.254084 0.144 Uiso 1 1 calc R . . . .
H36B H 0.889504 0.165758 0.253610 0.144 Uiso 1 1 calc R . . . .
C30A C 0.630(5) 0.084(4) 0.0547(18) 0.075(8) Uani 0.29(2) 1 d . U P A 2
H30A H 0.579129 0.086923 0.085455 0.089 Uiso 0.29(2) 1 calc R . P A 2
H30B H 0.630621 0.021796 0.040976 0.089 Uiso 0.29(2) 1 calc R . P A 2
C31B C 0.5352(12) 0.1729(9) 0.0365(9) 0.088(4) Uani 0.71(2) 1 d . U P A 1
H31A H 0.503436 0.178270 0.072000 0.106 Uiso 0.71(2) 1 calc R . P A 1
H31B H 0.457636 0.176233 0.006777 0.106 Uiso 0.71(2) 1 calc R . P A 1
C30B C 0.614(2) 0.0897(14) 0.0333(8) 0.091(5) Uani 0.71(2) 1 d . U P A 1
H30C H 0.623417 0.075103 -0.004753 0.109 Uiso 0.71(2) 1 calc R . P A 1
H30D H 0.574349 0.038233 0.049801 0.109 Uiso 0.71(2) 1 calc R . P A 1
C31A C 0.571(3) 0.163(2) 0.0020(18) 0.077(8) Uani 0.29(2) 1 d . U P A 2
H31C H 0.602844 0.148369 -0.032716 0.092 Uiso 0.29(2) 1 calc R . P A 2
H31D H 0.472697 0.168942 -0.004116 0.092 Uiso 0.29(2) 1 calc R . P A 2

loop_
_atom_site_aniso_label
_atom_site_aniso_U_11
_atom_site_aniso_U_22
_atom_site_aniso_U_33
_atom_site_aniso_U_23
_atom_site_aniso_U_13
_atom_site_aniso_U_12
Na1 0.0353(11) 0.0459(14) 0.0566(12) -0.0039(10) 0.0060(8) -0.0019(9)
O1 0.058(2) 0.044(3) 0.087(3) -0.012(2) 0.021(2) -0.003(2)
O2 0.046(2) 0.043(3) 0.077(3) -0.008(2) -0.0028(18) -0.0056(19)
O3 0.038(2) 0.094(3) 0.063(2) 0.017(2) 0.0080(17) 0.006(2)
N1 0.036(2) 0.043(3) 0.040(2) 0.003(2) 0.0009(19) 0.003(2)
N2 0.040(2) 0.028(2) 0.036(2) 0.0004(18) 0.0022(19) -0.0013(19)
N3 0.032(2) 0.038(3) 0.036(2) 0.0020(18) -0.0038(18) -0.0020(19)
C1 0.027(3) 0.043(4) 0.039(3) 0.011(2) 0.001(2) -0.001(2)
C2 0.026(3) 0.052(4) 0.037(3) 0.005(3) 0.003(2) -0.002(2)
C3 0.031(3) 0.063(4) 0.036(3) 0.007(3) 0.005(2) 0.006(3)
C4 0.035(3) 0.071(4) 0.037(3) 0.016(3) 0.006(2) 0.008(3)
C5 0.041(3) 0.047(4) 0.045(3) 0.010(3) 0.006(2) 0.005(3)
C6 0.032(3) 0.047(4) 0.042(3) -0.001(2) 0.006(2) -0.002(3)
C7 0.039(3) 0.053(4) 0.042(3) 0.002(3) 0.001(2) 0.007(3)
C8 0.082(4) 0.063(5) 0.057(4) 0.002(3) 0.012(3) 0.022(3)
C9 0.073(4) 0.046(4) 0.068(4) 0.003(3) 0.005(3) -0.008(3)
C10 0.051(3) 0.045(4) 0.045(3) 0.006(3) 0.005(2) 0.006(3)
C11 0.087(5) 0.084(6) 0.108(5) -0.036(4) 0.003(4) -0.020(4)
C12 0.086(5) 0.084(6) 0.085(5) -0.027(4) -0.001(4) 0.014(4)
C13 0.026(3) 0.042(3) 0.030(3) 0.001(2) 0.001(2) 0.008(2)
C14 0.033(3) 0.037(3) 0.040(3) 0.000(2) 0.007(2) 0.001(2)
C15 0.039(3) 0.040(3) 0.040(3) -0.011(2) 0.003(2) -0.007(3)
C16 0.040(3) 0.054(4) 0.041(3) -0.001(3) 0.011(2) 0.000(3)
C17 0.025(3) 0.050(4) 0.045(3) 0.003(3) 0.005(2) -0.005(2)
C18 0.021(2) 0.028(3) 0.041(3) 0.004(2) -0.001(2) 0.000(2)
C19 0.052(3) 0.045(4) 0.048(3) -0.013(3) 0.022(2) -0.014(3)
C20 0.054(4) 0.090(6) 0.090(5) -0.008(4) -0.009(3) -0.032(4)
C21 0.106(5) 0.041(4) 0.104(5) 0.000(4) 0.027(4) -0.017(4)
C22 0.028(3) 0.040(3) 0.043(3) -0.002(2) -0.003(2) -0.006(2)
C23 0.048(3) 0.038(4) 0.066(4) -0.002(3) 0.013(2) 0.002(3)
C24 0.041(3) 0.063(4) 0.050(3) -0.012(3) -0.003(2) -0.003(3)
C25 0.068(4) 0.060(5) 0.103(5) -0.007(4) 0.025(4) -0.010(4)
C26 0.047(3) 0.070(5) 0.077(4) -0.006(3) 0.002(3) -0.003(3)
C27 0.055(4) 0.064(5) 0.059(4) -0.002(3) 0.008(3) -0.001(3)
C28 0.043(3) 0.053(4) 0.068(4) 0.003(3) 0.010(3) 0.013(3)
C29 0.063(4) 0.050(5) 0.102(5) -0.005(4) -0.013(3) -0.007(3)
C32 0.063(4) 0.060(5) 0.090(5) 0.007(4) -0.010(3) 0.007(4)
C33 0.039(3) 0.111(6) 0.078(4) 0.017(4) 0.006(3) 0.007(4)
C34 0.065(4) 0.096(6) 0.084(5) 0.008(4) 0.026(4) 0.001(4)
C35 0.094(6) 0.172(9) 0.063(5) 0.001(5) 0.005(4) 0.000(6)
C36 0.050(4) 0.218(10) 0.089(5) 0.055(6) -0.002(4) 0.014(5)
C30A 0.067(16) 0.053(14) 0.095(19) 0.030(17) -0.015(16) -0.012(13)
C31B 0.051(6) 0.099(9) 0.107(11) 0.003(8) -0.013(6) -0.002(6)
C30B 0.088(8) 0.059(8) 0.104(12) 0.006(10) -0.047(9) -0.023(7)
C31A 0.068(15) 0.056(14) 0.095(17) 0.024(14) -0.020(13) 0.004(12)

loop_
_atom_type_symbol
_atom_type_description
_atom_type_scat_dispersion_real
_atom_type_scat_dispersion_imag
_atom_type_scat_source
C C 0.0033 0.0016 'International Tables Vol C Tables 4.2.6.8 and 6.1.1.4'
H H 0.0000 0.0000 'International Tables Vol C Tables 4.2.6.8 and 6.1.1.4'
N N 0.0061 0.0033 'International Tables Vol C Tables 4.2.6.8 and 6.1.1.4'
Na Na 0.0362 0.0249 'International Tables Vol C Tables 4.2.6.8 and 6.1.1.4'
O O 0.0106 0.0060 'International Tables Vol C Tables 4.2.6.8 and 6.1.1.4'

loop_
_geom_angle_atom_site_label_1
_geom_angle_atom_site_label_2
_geom_angle_atom_site_label_3
_geom_angle
_geom_angle_site_symmetry_1
_geom_angle_site_symmetry_3
_geom_angle_publ_flag
O1 Na1 O2 106.90(14) . . ?
O1 Na1 O3 98.66(16) . . ?
O1 Na1 N1 112.16(15) . . ?
O1 Na1 N2 108.44(14) . . ?
O1 Na1 N3 99.47(15) . . ?
O2 Na1 O3 86.32(14) . . ?
O2 Na1 N1 139.44(16) . . ?
O2 Na1 N2 127.60(14) . . ?
O2 Na1 N3 109.91(14) . . ?
O3 Na1 N1 98.03(14) . . ?
O3 Na1 N2 124.22(13) . . ?
O3 Na1 N3 150.74(14) . . ?
N1 Na1 N2 26.65(11) . . ?
N3 Na1 N1 53.70(13) . . ?
N3 Na1 N2 27.07(10) . . ?
C25 O1 Na1 125.8(4) . . ?
C25 O1 C28 105.7(4) . . ?
C28 O1 Na1 116.8(3) . . ?
C29 O2 Na1 119.3(3) . . ?
C29 O2 C32 108.9(4) . . ?
C32 O2 Na1 129.9(4) . . ?
C33 O3 Na1 123.5(3) . . ?
C36 O3 Na1 127.4(4) . . ?
C36 O3 C33 106.0(4) . . ?
N2 N1 Na1 97.2(2) . . ?
N2 N1 C1 110.8(4) . . ?
C1 N1 Na1 150.1(3) . . ?
N1 N2 Na1 56.1(2) . . ?
N1 N2 N3 111.9(4) . . ?
N3 N2 Na1 55.8(2) . . ?
N2 N3 Na1 97.1(3) . . ?
N2 N3 C13 110.3(3) . . ?
C13 N3 Na1 152.6(3) . . ?
C2 C1 N1 117.5(4) . . ?
C2 C1 C6 121.9(4) . . ?
C6 C1 N1 120.3(4) . . ?
C1 C2 C7 120.8(4) . . ?
C3 C2 C1 117.6(5) . . ?
C3 C2 C7 121.4(5) . . ?
C4 C3 C2 121.5(5) . . ?
C3 C4 C5 120.0(4) . . ?
C4 C5 C6 121.6(5) . . ?
C1 C6 C10 122.1(4) . . ?
C5 C6 C1 117.3(4) . . ?
C5 C6 C10 120.5(5) . . ?
C2 C7 C8 114.7(4) . . ?
C2 C7 C9 110.1(4) . . ?
C9 C7 C8 109.9(5) . . ?
C11 C10 C6 110.0(5) . . ?
C12 C10 C6 115.9(4) . . ?
C12 C10 C11 111.1(6) . . ?
C14 C13 N3 117.7(4) . . ?
C14 C13 C18 120.5(4) . . ?
C18 C13 N3 121.7(4) . . ?
C13 C14 C19 122.0(4) . . ?
C15 C14 C13 118.5(5) . . ?
C15 C14 C19 119.4(4) . . ?
C16 C15 C14 121.9(5) . . ?
C15 C16 C17 119.0(5) . . ?
C16 C17 C18 121.3(5) . . ?
C13 C18 C22 122.4(4) . . ?
C17 C18 C13 118.5(4) . . ?
C17 C18 C22 119.0(4) . . ?
C14 C19 C20 111.7(5) . . ?
C14 C19 C21 110.5(4) . . ?
C21 C19 C20 111.2(5) . . ?
C18 C22 C23 112.2(4) . . ?
C18 C22 C24 110.0(4) . . ?
C23 C22 C24 111.4(4) . . ?
O1 C25 C26 108.5(5) . . ?
C25 C26 C27 105.7(5) . . ?
C28 C27 C26 104.0(4) . . ?
O1 C28 C27 106.1(4) . . ?
O2 C29 C30B 106.7(9) . . ?
C30A C29 O2 116(2) . . ?
O2 C32 C31B 104.1(6) . . ?
O2 C32 C31A 106.1(11) . . ?
O3 C33 C34 106.6(5) . . ?
C33 C34 C35 101.7(6) . . ?
C36 C35 C34 106.5(5) . . ?
O3 C36 C35 108.0(5) . . ?
C29 C30A C31A 96(3) . . ?
C30B C31B C32 100.3(13) . . ?
C31B C30B C29 100.9(13) . . ?
C32 C31A C30A 96(3) . . ?

loop_
_geom_bond_atom_site_label_1
_geom_bond_atom_site_label_2
_geom_bond_distance
_geom_bond_site_symmetry_2
_geom_bond_publ_flag
Na1 O1 2.301(4) . ?
Na1 O2 2.336(4) . ?
Na1 O3 2.341(4) . ?
Na1 N1 2.419(4) . ?
Na1 N2 2.891(4) . ?
Na1 N3 2.410(4) . ?
O1 C25 1.421(7) . ?
O1 C28 1.444(6) . ?
O2 C29 1.417(7) . ?
O2 C32 1.419(6) . ?
O3 C33 1.428(6) . ?
O3 C36 1.382(6) . ?
N1 N2 1.307(5) . ?
N1 C1 1.431(5) . ?
N2 N3 1.326(4) . ?
N3 C13 1.426(6) . ?
C1 C2 1.404(6) . ?
C1 C6 1.405(7) . ?
C2 C3 1.398(6) . ?
C2 C7 1.499(7) . ?
C3 C4 1.369(7) . ?
C4 C5 1.378(7) . ?
C5 C6 1.397(6) . ?
C6 C10 1.533(7) . ?
C7 C8 1.525(7) . ?
C7 C9 1.517(7) . ?
C10 C11 1.499(7) . ?
C10 C12 1.474(7) . ?
C13 C14 1.393(6) . ?
C13 C18 1.407(6) . ?
C14 C15 1.385(6) . ?
C14 C19 1.513(7) . ?
C15 C16 1.374(7) . ?
C16 C17 1.384(6) . ?
C17 C18 1.386(6) . ?
C18 C22 1.523(6) . ?
C19 C20 1.538(7) . ?
C19 C21 1.514(8) . ?
C22 C23 1.529(7) . ?
C22 C24 1.539(6) . ?
C25 C26 1.472(8) . ?
C26 C27 1.513(7) . ?
C27 C28 1.495(7) . ?
C29 C30A 1.31(5) . ?
C29 C30B 1.548(17) . ?
C32 C31B 1.540(15) . ?
C32 C31A 1.52(3) . ?
C33 C34 1.466(8) . ?
C34 C35 1.482(8) . ?
C35 C36 1.469(10) . ?
C30A C31A 1.79(5) . ?
C31B C30B 1.49(2) . ?
